data_7157590
loop_
_publ_author_name
'Ren, Panlong'
'Miao, Xinyu'
'Tang, Ting'
'Wu, Yueting'
'Wang, Jing'
'Zeng, Ying'
'Li, Yun'
'Gao, Kun'
'Yang, Yan-Long'

_publ_section_title
;
 Construction of a meroterpenoid-like compound collection by
 precursor-assisted biosynthesis.
;
_journal_issue 30
_journal_name_full 'Organic &amp; biomolecular chemistry'
_journal_page_first 5850
_journal_page_last 5856
_journal_paper_doi 10.1039/d0ob01235a
_journal_volume 18
_journal_year 2020
_chemical_absolute_configuration unk
_chemical_formula_moiety 'C16 H22 O4'
_chemical_formula_sum 'C16 H22 O4'
_chemical_formula_weight 278.33
_space_group_crystal_system orthorhombic
_space_group_IT_number 19
_space_group_name_Hall 'P 2ac 2ab'
_space_group_name_H-M_alt 'P 21 21 21'
_atom_sites_solution_hydrogens geom
_atom_sites_solution_primary direct
_audit_creation_date 2019-05-15
_audit_creation_method
;
Olex2 1.2
(compiled 2018.05.29 svn.r3508 for OlexSys, GUI svn.r5506)
;
_audit_update_record
;
2020-04-18 deposited with the CCDC.	2020-07-10 downloaded from the CCDC.
;
_cell_angle_alpha 90
_cell_angle_beta 90
_cell_angle_gamma 90
_cell_formula_units_Z 4
_cell_length_a 8.3946(2)
_cell_length_b 11.4810(3)
_cell_length_c 15.2872(4)
_cell_measurement_reflns_used 2251
_cell_measurement_temperature 292.64(10)
_cell_measurement_theta_max 69.7020
_cell_measurement_theta_min 7.1230
_cell_volume 1473.36(6)
_computing_cell_refinement
;
CrysAlisPro, Agilent Technologies,
Version 1.171.36.28 (release 01-02-2013 CrysAlis171 .NET)
(compiled Feb  1 2013,16:14:44)
;
_computing_data_collection
;
CrysAlisPro, Agilent Technologies,
Version 1.171.36.28 (release 01-02-2013 CrysAlis171 .NET)
(compiled Feb  1 2013,16:14:44)
;
_computing_data_reduction
;
CrysAlisPro, Agilent Technologies,
Version 1.171.36.28 (release 01-02-2013 CrysAlis171 .NET)
(compiled Feb  1 2013,16:14:44)
;
_computing_molecular_graphics 'Olex2 (Dolomanov et al., 2009)'
_computing_publication_material 'Olex2 (Dolomanov et al., 2009)'
_computing_structure_refinement 'ShelXL (Sheldrick, 2015)'
_computing_structure_solution 'ShelXS (Sheldrick, 2008)'
_diffrn_ambient_temperature 292.64(10)
_diffrn_detector_area_resol_mean 16.0733
_diffrn_measured_fraction_theta_full 0.969
_diffrn_measured_fraction_theta_max 0.969
_diffrn_measurement_details
;
#__ type_ start__ end____ width___ exp.time_
  1 omega  -22.00    6.00   1.0000    1.0000
omega____ theta____ kappa____ phi______ frames
    -       -8.5000  -57.0000 -180.0000 28

#__ type_ start__ end____ width___ exp.time_
  2 omega  -74.00  -45.00   1.0000    1.0000
omega____ theta____ kappa____ phi______ frames
    -       -8.5000  -57.0000 -180.0000 29

#__ type_ start__ end____ width___ exp.time_
  3 omega  -73.00  -42.00   1.0000    1.0000
omega____ theta____ kappa____ phi______ frames
    -       -8.5000  178.0000  150.0000 31

#__ type_ start__ end____ width___ exp.time_
  4 omega  -68.00  -40.00   1.0000    1.0000
omega____ theta____ kappa____ phi______ frames
    -       -8.5000  178.0000 -120.0000 28

#__ type_ start__ end____ width___ exp.time_
  5 omega  -64.00  -24.00   1.0000    1.0000
omega____ theta____ kappa____ phi______ frames
    -       -8.5000  125.0000   30.0000 40

#__ type_ start__ end____ width___ exp.time_
  6 omega   40.00  123.00   1.0000    1.0000
omega____ theta____ kappa____ phi______ frames
    -       54.0000   57.0000   90.0000 83

#__ type_ start__ end____ width___ exp.time_
  7 omega   89.00  115.00   1.0000    1.0000
omega____ theta____ kappa____ phi______ frames
    -       54.0000   57.0000 -150.0000 26

#__ type_ start__ end____ width___ exp.time_
  8 omega   29.00   76.00   1.0000    1.0000
omega____ theta____ kappa____ phi______ frames
    -       54.0000  -57.0000    4.8064 47

#__ type_ start__ end____ width___ exp.time_
  9 omega   49.00   75.00   1.0000    1.1000
omega____ theta____ kappa____ phi______ frames
    -      108.0000  -38.0000 -180.0000 26

#__ type_ start__ end____ width___ exp.time_
 10 omega   44.00  128.00   1.0000    1.1000
omega____ theta____ kappa____ phi______ frames
    -      108.0000  -63.0000   90.0000 84

#__ type_ start__ end____ width___ exp.time_
 11 omega   76.00  110.00   1.0000    1.1000
omega____ theta____ kappa____ phi______ frames
    -      108.0000 -111.0000  120.0000 34

#__ type_ start__ end____ width___ exp.time_
 12 omega   46.00   72.00   1.0000    1.1000
omega____ theta____ kappa____ phi______ frames
    -      108.0000 -111.0000  120.0000 26

#__ type_ start__ end____ width___ exp.time_
 13 omega  127.00  176.00   1.0000    1.1000
omega____ theta____ kappa____ phi______ frames
    -      108.0000   12.0000 -150.0000 49

#__ type_ start__ end____ width___ exp.time_
 14 omega   38.00   85.00   1.0000    1.1000
omega____ theta____ kappa____ phi______ frames
    -      108.0000  -50.0000 -180.0000 47

#__ type_ start__ end____ width___ exp.time_
 15 omega   45.00   93.00   1.0000    1.1000
omega____ theta____ kappa____ phi______ frames
    -      108.0000  -25.0000   30.0000 48

#__ type_ start__ end____ width___ exp.time_
 16 omega   36.00   83.00   1.0000    1.1000
omega____ theta____ kappa____ phi______ frames
    -      108.0000  -25.0000   90.0000 47

#__ type_ start__ end____ width___ exp.time_
 17 omega   37.00   90.00   1.0000    1.1000
omega____ theta____ kappa____ phi______ frames
    -      108.0000  -38.0000 -120.0000 53

#__ type_ start__ end____ width___ exp.time_
 18 omega   45.00   93.00   1.0000    1.1000
omega____ theta____ kappa____ phi______ frames
    -      108.0000  -25.0000  -90.0000 48

#__ type_ start__ end____ width___ exp.time_
 19 omega   37.00   70.00   1.0000    1.1000
omega____ theta____ kappa____ phi______ frames
    -      108.0000 -111.0000   60.0000 33
;
_diffrn_measurement_device_type 'SuperNova, Dual, Cu at zero, Eos'
_diffrn_measurement_method '\w scans'
_diffrn_orient_matrix_UB_11 0.0436449000
_diffrn_orient_matrix_UB_12 0.1066294000
_diffrn_orient_matrix_UB_13 0.0562846000
_diffrn_orient_matrix_UB_21 -0.0257804000
_diffrn_orient_matrix_UB_22 0.0800031000
_diffrn_orient_matrix_UB_23 -0.0796391000
_diffrn_orient_matrix_UB_31 -0.1763942000
_diffrn_orient_matrix_UB_32 0.0146770000
_diffrn_orient_matrix_UB_33 0.0255845000
_diffrn_radiation_monochromator mirror
_diffrn_radiation_type CuK\a
_diffrn_radiation_wavelength 1.54184
_diffrn_reflns_av_R_equivalents 0.0173
_diffrn_reflns_av_unetI/netI 0.0268
_diffrn_reflns_Laue_measured_fraction_full 0.969
_diffrn_reflns_Laue_measured_fraction_max 0.969
_diffrn_reflns_limit_h_max 6
_diffrn_reflns_limit_h_min -9
_diffrn_reflns_limit_k_max 13
_diffrn_reflns_limit_k_min -12
_diffrn_reflns_limit_l_max 18
_diffrn_reflns_limit_l_min -17
_diffrn_reflns_number 4707
_diffrn_reflns_point_group_measured_fraction_full 0.958
_diffrn_reflns_point_group_measured_fraction_max 0.958
_diffrn_reflns_theta_full 66.582
_diffrn_reflns_theta_max 66.582
_diffrn_reflns_theta_min 4.817
_diffrn_source 'SuperNova (Cu) X-ray Source'
_exptl_absorpt_coefficient_mu 0.725
_exptl_absorpt_correction_T_max 1.00000
_exptl_absorpt_correction_T_min 0.80714
_exptl_absorpt_correction_type multi-scan
_exptl_absorpt_process_details
;
CrysAlisPro, Agilent Technologies,
Version 1.171.36.28 (release 01-02-2013 CrysAlis171 .NET)
(compiled Feb  1 2013,16:14:44)
Empirical absorption correction using spherical harmonics,
 implemented in SCALE3 ABSPACK scaling algorithm.
;
_exptl_crystal_colour 'clear light colourless'
_exptl_crystal_colour_lustre clear
_exptl_crystal_colour_modifier light
_exptl_crystal_colour_primary colourless
_exptl_crystal_density_diffrn 1.255
_exptl_crystal_description block
_exptl_crystal_F_000 600
_exptl_crystal_size_max 0.18
_exptl_crystal_size_mid 0.15
_exptl_crystal_size_min 0.12
_refine_diff_density_max 0.130
_refine_diff_density_min -0.106
_refine_diff_density_rms 0.025
_refine_ls_abs_structure_details
;
 Flack x determined using 889 quotients [(I+)-(I-)]/[(I+)+(I-)]
 (Parsons, Flack and Wagner, Acta Cryst. B69 (2013) 249-259).
;
_refine_ls_abs_structure_Flack -0.14(10)
_refine_ls_extinction_method none
_refine_ls_goodness_of_fit_ref 1.053
_refine_ls_hydrogen_treatment constr
_refine_ls_matrix_type full
_refine_ls_number_parameters 187
_refine_ls_number_reflns 2480
_refine_ls_number_restraints 0
_refine_ls_restrained_S_all 1.053
_refine_ls_R_factor_all 0.0319
_refine_ls_R_factor_gt 0.0288
_refine_ls_shift/su_max 0.000
_refine_ls_shift/su_mean 0.000
_refine_ls_structure_factor_coef Fsqd
_refine_ls_weighting_details 'w=1/[\s^2^(Fo^2^)+(0.0354P)^2^+0.0658P] where P=(Fo^2^+2Fc^2^)/3'
_refine_ls_weighting_scheme calc
_refine_ls_wR_factor_gt 0.0696
_refine_ls_wR_factor_ref 0.0718
_reflns_Friedel_coverage 0.702
_reflns_Friedel_fraction_full 0.943
_reflns_Friedel_fraction_max 0.943
_reflns_number_gt 2297
_reflns_number_total 2480
_reflns_threshold_expression 'I > 2\s(I)'
_cod_data_source_file d0ob01235a2.cif
_cod_data_source_block tangt_0107
_cod_depositor_comments
;Adding full bibliography for 7157587--7157591.cif.

 Adding full bibliography for 7157587--7157591.cif.
;
_cod_original_cell_volume 1473.35(7)
_cod_database_code 7157590
_shelx_shelxl_version_number 2018/3
_shelx_space_group_comment
;
The symmetry employed for this shelxl refinement is uniquely defined
by the following loop, which should always be used as a source of
symmetry information in preference to the above space-group names.
They are only intended as comments.
;
_shelx_estimated_absorpt_t_max 0.918
_shelx_estimated_absorpt_t_min 0.881
_reflns_odcompleteness_completeness 96.83
_reflns_odcompleteness_iscentric 1
_reflns_odcompleteness_theta 66.97
_olex2_refinement_description
;
1. Fixed Uiso
 At 1.2 times of:
  All C(H) groups, All C(H,H) groups
 At 1.5 times of:
  All C(H,H,H) groups, All O(H) groups
2.a Ternary CH refined with riding coordinates:
 C7(H7), C8(H8), C12(H12)
2.b Secondary CH2 refined with riding coordinates:
 C10(H10A,H10B), C11(H11A,H11B)
2.c Aromatic/amide H refined with riding coordinates:
 C2(H2), C3(H3A), C5(H5)
2.d Idealised Me refined as rotating group:
 C14(H14A,H14B,H14C), C15(H15A,H15B,H15C), C16(H16A,H16B,H16C)
2.e Idealised tetrahedral OH refined as rotating group:
 O1(H1), O3(H3), O4(H4)
;
_olex2_date_sample_data_collection 2019-01-07
_olex2_submission_special_instructions 'No special instructions were received'

loop_
_space_group_symop_operation_xyz
'x, y, z'
'-x+1/2, -y, z+1/2'
'x+1/2, -y+1/2, -z'
'-x, y+1/2, -z+1/2'

loop_
_atom_site_label
_atom_site_type_symbol
_atom_site_fract_x
_atom_site_fract_y
_atom_site_fract_z
_atom_site_U_iso_or_equiv
_atom_site_adp_type
_atom_site_occupancy
_atom_site_site_symmetry_order
_atom_site_calc_flag
_atom_site_refinement_flags_posn
_atom_site_refinement_flags_adp
_atom_site_refinement_flags_occupancy
_atom_site_disorder_assembly
_atom_site_disorder_group
O1 O 0.5509(2) -0.18982(15) 0.88509(11) 0.0559(5) Uani 1 1 d . . . . .
H1 H 0.610733 -0.226927 0.853156 0.084 Uiso 1 1 calc GR . . . .
O2 O 0.24709(18) 0.16493(12) 0.70690(9) 0.0353(3) Uani 1 1 d . . . . .
O3 O 0.17005(17) 0.10844(13) 0.97964(9) 0.0358(3) Uani 1 1 d . . . . .
H3 H 0.250074 0.136314 1.002187 0.054 Uiso 1 1 calc GR . . . .
O4 O -0.08564(19) 0.25734(13) 0.95892(10) 0.0430(4) Uani 1 1 d . . . . .
H4 H -0.008680 0.240931 0.989565 0.065 Uiso 1 1 calc GR . . . .
C1 C 0.3222(2) 0.07461(16) 0.75195(14) 0.0313(4) Uani 1 1 d . . . . .
C2 C 0.4330(3) 0.00719(19) 0.70815(15) 0.0397(5) Uani 1 1 d . . . . .
H2 H 0.453540 0.021389 0.649324 0.048 Uiso 1 1 calc R . . . .
C3 C 0.5140(3) -0.08142(19) 0.75102(16) 0.0408(5) Uani 1 1 d . . . . .
H3A H 0.589665 -0.125771 0.721616 0.049 Uiso 1 1 calc R . . . .
C4 C 0.4804(3) -0.10277(18) 0.83819(15) 0.0377(5) Uani 1 1 d . . . . .
C5 C 0.3707(2) -0.03404(18) 0.88246(14) 0.0348(5) Uani 1 1 d . . . . .
H5 H 0.350321 -0.048365 0.941278 0.042 Uiso 1 1 calc R . . . .
C6 C 0.2912(2) 0.05559(16) 0.84028(13) 0.0292(4) Uani 1 1 d . . . . .
C7 C 0.1717(2) 0.13130(15) 0.88785(12) 0.0278(4) Uani 1 1 d . . . . .
H7 H 0.202468 0.212844 0.879253 0.033 Uiso 1 1 calc R . . . .
C8 C 0.0036(2) 0.11484(16) 0.85048(12) 0.0267(4) Uani 1 1 d . . . . .
H8 H -0.011472 0.032028 0.837331 0.032 Uiso 1 1 calc R . . . .
C9 C -0.1351(2) 0.15533(18) 0.91033(14) 0.0326(4) Uani 1 1 d . . . . .
C10 C -0.2666(3) 0.1952(2) 0.84697(16) 0.0440(5) Uani 1 1 d . . . . .
H10A H -0.361616 0.148367 0.854906 0.053 Uiso 1 1 calc R . . . .
H10B H -0.293602 0.276126 0.857749 0.053 Uiso 1 1 calc R . . . .
C11 C -0.2024(3) 0.1806(2) 0.75442(15) 0.0474(6) Uani 1 1 d . . . . .
H11A H -0.238595 0.243337 0.716835 0.057 Uiso 1 1 calc R . . . .
H11B H -0.235910 0.106865 0.729554 0.057 Uiso 1 1 calc R . . . .
C12 C -0.0211(2) 0.18442(17) 0.76584(13) 0.0312(4) Uani 1 1 d . . . . .
H12 H 0.006664 0.265415 0.779177 0.037 Uiso 1 1 calc R . . . .
C13 C 0.0757(3) 0.15006(18) 0.68534(13) 0.0338(4) Uani 1 1 d . . . . .
C14 C 0.0455(3) 0.0270(2) 0.65331(16) 0.0443(5) Uani 1 1 d . . . . .
H14A H 0.120886 0.007963 0.608282 0.066 Uiso 1 1 calc GR . . . .
H14B H -0.060572 0.021631 0.630239 0.066 Uiso 1 1 calc GR . . . .
H14C H 0.057190 -0.026529 0.701135 0.066 Uiso 1 1 calc GR . . . .
C15 C 0.0498(3) 0.2380(2) 0.61181(16) 0.0527(6) Uani 1 1 d . . . . .
H15A H 0.073352 0.314924 0.632771 0.079 Uiso 1 1 calc GR . . . .
H15B H -0.059100 0.234746 0.592769 0.079 Uiso 1 1 calc GR . . . .
H15C H 0.118778 0.219664 0.563665 0.079 Uiso 1 1 calc GR . . . .
C16 C -0.1933(3) 0.0621(2) 0.97352(17) 0.0499(6) Uani 1 1 d . . . . .
H16A H -0.104956 0.033336 1.007052 0.075 Uiso 1 1 calc GR . . . .
H16B H -0.240203 -0.000775 0.941142 0.075 Uiso 1 1 calc GR . . . .
H16C H -0.271310 0.095002 1.012207 0.075 Uiso 1 1 calc GR . . . .

loop_
_atom_site_aniso_label
_atom_site_aniso_U_11
_atom_site_aniso_U_22
_atom_site_aniso_U_33
_atom_site_aniso_U_23
_atom_site_aniso_U_13
_atom_site_aniso_U_12
O1 0.0570(11) 0.0596(11) 0.0510(10) -0.0031(8) 0.0001(9) 0.0312(9)
O2 0.0337(7) 0.0334(7) 0.0387(8) 0.0046(6) 0.0064(6) -0.0050(6)
O3 0.0296(7) 0.0509(9) 0.0269(7) -0.0087(6) -0.0028(6) 0.0014(6)
O4 0.0354(8) 0.0474(9) 0.0462(9) -0.0189(7) -0.0007(7) 0.0064(7)
C1 0.0246(9) 0.0330(9) 0.0362(11) -0.0043(8) 0.0013(9) -0.0027(8)
C2 0.0359(12) 0.0461(12) 0.0370(11) -0.0054(9) 0.0101(9) -0.0020(9)
C3 0.0293(10) 0.0461(11) 0.0471(12) -0.0129(10) 0.0073(10) 0.0061(9)
C4 0.0290(10) 0.0402(11) 0.0438(12) -0.0087(10) -0.0043(9) 0.0071(9)
C5 0.0294(10) 0.0426(11) 0.0325(10) -0.0067(9) -0.0023(8) 0.0035(8)
C6 0.0221(9) 0.0330(10) 0.0325(10) -0.0059(8) -0.0014(8) -0.0025(7)
C7 0.0249(10) 0.0296(9) 0.0289(9) -0.0071(7) -0.0023(8) -0.0004(7)
C8 0.0245(9) 0.0273(8) 0.0281(9) -0.0052(8) -0.0010(8) -0.0005(7)
C9 0.0256(9) 0.0358(10) 0.0363(11) -0.0064(9) 0.0016(8) 0.0007(8)
C10 0.0281(11) 0.0558(13) 0.0481(13) -0.0036(11) -0.0021(10) 0.0077(10)
C11 0.0325(12) 0.0673(15) 0.0424(13) -0.0005(12) -0.0085(10) 0.0081(11)
C12 0.0314(10) 0.0287(9) 0.0336(10) -0.0020(8) -0.0041(8) 0.0009(8)
C13 0.0351(11) 0.0366(10) 0.0296(10) 0.0017(8) -0.0020(9) -0.0004(9)
C14 0.0495(13) 0.0450(12) 0.0385(12) -0.0129(10) -0.0038(11) -0.0044(10)
C15 0.0601(16) 0.0569(14) 0.0410(13) 0.0133(11) -0.0007(12) 0.0063(12)
C16 0.0360(11) 0.0612(15) 0.0526(15) 0.0065(11) 0.0105(12) -0.0007(11)

loop_
_atom_type_symbol
_atom_type_description
_atom_type_scat_dispersion_real
_atom_type_scat_dispersion_imag
_atom_type_scat_source
C C 0.0181 0.0091 'International Tables Vol C Tables 4.2.6.8 and 6.1.1.4'
H H 0.0000 0.0000 'International Tables Vol C Tables 4.2.6.8 and 6.1.1.4'
O O 0.0492 0.0322 'International Tables Vol C Tables 4.2.6.8 and 6.1.1.4'

loop_
_geom_angle_atom_site_label_1
_geom_angle_atom_site_label_2
_geom_angle_atom_site_label_3
_geom_angle
_geom_angle_site_symmetry_1
_geom_angle_site_symmetry_3
_geom_angle_publ_flag
C4 O1 H1 109.5 . . ?
C1 O2 C13 117.50(15) . . ?
C7 O3 H3 109.5 . . ?
C9 O4 H4 109.5 . . ?
C2 C1 O2 118.75(19) . . ?
C2 C1 C6 120.50(19) . . ?
C6 C1 O2 120.70(17) . . ?
C1 C2 H2 119.6 . . ?
C1 C2 C3 120.7(2) . . ?
C3 C2 H2 119.6 . . ?
C2 C3 H3A 120.5 . . ?
C4 C3 C2 119.0(2) . . ?
C4 C3 H3A 120.5 . . ?
O1 C4 C3 123.18(19) . . ?
O1 C4 C5 116.59(19) . . ?
C3 C4 C5 120.2(2) . . ?
C4 C5 H5 119.5 . . ?
C6 C5 C4 121.0(2) . . ?
C6 C5 H5 119.5 . . ?
C1 C6 C7 120.00(17) . . ?
C5 C6 C1 118.52(18) . . ?
C5 C6 C7 121.48(18) . . ?
O3 C7 C6 111.92(16) . . ?
O3 C7 H7 108.1 . . ?
O3 C7 C8 109.53(16) . . ?
C6 C7 H7 108.1 . . ?
C6 C7 C8 111.09(15) . . ?
C8 C7 H7 108.1 . . ?
C7 C8 H8 108.3 . . ?
C7 C8 C9 115.71(15) . . ?
C7 C8 C12 111.95(16) . . ?
C9 C8 H8 108.3 . . ?
C12 C8 H8 108.3 . . ?
C12 C8 C9 103.88(16) . . ?
O4 C9 C8 109.23(16) . . ?
O4 C9 C10 106.73(17) . . ?
O4 C9 C16 109.59(19) . . ?
C10 C9 C8 104.85(17) . . ?
C16 C9 C8 113.83(18) . . ?
C16 C9 C10 112.28(18) . . ?
C9 C10 H10A 110.2 . . ?
C9 C10 H10B 110.2 . . ?
H10A C10 H10B 108.5 . . ?
C11 C10 C9 107.36(18) . . ?
C11 C10 H10A 110.2 . . ?
C11 C10 H10B 110.2 . . ?
C10 C11 H11A 111.0 . . ?
C10 C11 H11B 111.0 . . ?
C10 C11 C12 104.03(18) . . ?
H11A C11 H11B 109.0 . . ?
C12 C11 H11A 111.0 . . ?
C12 C11 H11B 111.0 . . ?
C8 C12 H12 106.6 . . ?
C11 C12 C8 102.43(17) . . ?
C11 C12 H12 106.6 . . ?
C13 C12 C8 118.25(17) . . ?
C13 C12 C11 115.43(18) . . ?
C13 C12 H12 106.6 . . ?
O2 C13 C12 107.87(16) . . ?
O2 C13 C14 109.91(17) . . ?
O2 C13 C15 103.03(18) . . ?
C12 C13 C15 110.28(18) . . ?
C14 C13 C12 114.34(18) . . ?
C14 C13 C15 110.77(19) . . ?
C13 C14 H14A 109.5 . . ?
C13 C14 H14B 109.5 . . ?
C13 C14 H14C 109.5 . . ?
H14A C14 H14B 109.5 . . ?
H14A C14 H14C 109.5 . . ?
H14B C14 H14C 109.5 . . ?
C13 C15 H15A 109.5 . . ?
C13 C15 H15B 109.5 . . ?
C13 C15 H15C 109.5 . . ?
H15A C15 H15B 109.5 . . ?
H15A C15 H15C 109.5 . . ?
H15B C15 H15C 109.5 . . ?
C9 C16 H16A 109.5 . . ?
C9 C16 H16B 109.5 . . ?
C9 C16 H16C 109.5 . . ?
H16A C16 H16B 109.5 . . ?
H16A C16 H16C 109.5 . . ?
H16B C16 H16C 109.5 . . ?

loop_
_geom_bond_atom_site_label_1
_geom_bond_atom_site_label_2
_geom_bond_distance
_geom_bond_site_symmetry_2
_geom_bond_publ_flag
O1 H1 0.8200 . ?
O1 C4 1.365(3) . ?
O2 C1 1.395(2) . ?
O2 C13 1.486(2) . ?
O3 H3 0.8200 . ?
O3 C7 1.428(2) . ?
O4 H4 0.8200 . ?
O4 C9 1.448(2) . ?
C1 C2 1.383(3) . ?
C1 C6 1.392(3) . ?
C2 H2 0.9300 . ?
C2 C3 1.388(3) . ?
C3 H3A 0.9300 . ?
C3 C4 1.384(3) . ?
C4 C5 1.389(3) . ?
C5 H5 0.9300 . ?
C5 C6 1.386(3) . ?
C6 C7 1.513(3) . ?
C7 H7 0.9800 . ?
C7 C8 1.534(2) . ?
C8 H8 0.9800 . ?
C8 C9 1.552(3) . ?
C8 C12 1.535(3) . ?
C9 C10 1.538(3) . ?
C9 C16 1.522(3) . ?
C10 H10A 0.9700 . ?
C10 H10B 0.9700 . ?
C10 C11 1.523(3) . ?
C11 H11A 0.9700 . ?
C11 H11B 0.9700 . ?
C11 C12 1.533(3) . ?
C12 H12 0.9800 . ?
C12 C13 1.527(3) . ?
C13 C14 1.517(3) . ?
C13 C15 1.527(3) . ?
C14 H14A 0.9600 . ?
C14 H14B 0.9600 . ?
C14 H14C 0.9600 . ?
C15 H15A 0.9600 . ?
C15 H15B 0.9600 . ?
C15 H15C 0.9600 . ?
C16 H16A 0.9600 . ?
C16 H16B 0.9600 . ?
C16 H16C 0.9600 . ?

loop_
_geom_torsion_atom_site_label_1
_geom_torsion_atom_site_label_2
_geom_torsion_atom_site_label_3
_geom_torsion_atom_site_label_4
_geom_torsion
_geom_torsion_site_symmetry_1
_geom_torsion_site_symmetry_2
_geom_torsion_site_symmetry_3
_geom_torsion_site_symmetry_4
_geom_torsion_publ_flag
O1 C4 C5 C6 -179.13(19) . . . . ?
O2 C1 C2 C3 178.15(18) . . . . ?
O2 C1 C6 C5 -178.97(17) . . . . ?
O2 C1 C6 C7 1.6(3) . . . . ?
O3 C7 C8 C9 37.2(2) . . . . ?
O3 C7 C8 C12 155.92(15) . . . . ?
O4 C9 C10 C11 114.4(2) . . . . ?
C1 O2 C13 C12 82.7(2) . . . . ?
C1 O2 C13 C14 -42.5(2) . . . . ?
C1 O2 C13 C15 -160.63(17) . . . . ?
C1 C2 C3 C4 1.0(3) . . . . ?
C1 C6 C7 O3 -172.84(16) . . . . ?
C1 C6 C7 C8 64.4(2) . . . . ?
C2 C1 C6 C5 -1.6(3) . . . . ?
C2 C1 C6 C7 178.94(18) . . . . ?
C2 C3 C4 O1 178.3(2) . . . . ?
C2 C3 C4 C5 -1.9(3) . . . . ?
C3 C4 C5 C6 1.0(3) . . . . ?
C4 C5 C6 C1 0.7(3) . . . . ?
C4 C5 C6 C7 -179.82(18) . . . . ?
C5 C6 C7 O3 7.7(3) . . . . ?
C5 C6 C7 C8 -115.1(2) . . . . ?
C6 C1 C2 C3 0.7(3) . . . . ?
C6 C7 C8 C9 161.31(16) . . . . ?
C6 C7 C8 C12 -79.9(2) . . . . ?
C7 C8 C9 O4 34.9(2) . . . . ?
C7 C8 C9 C10 149.00(17) . . . . ?
C7 C8 C9 C16 -87.9(2) . . . . ?
C7 C8 C12 C11 -166.04(16) . . . . ?
C7 C8 C12 C13 65.8(2) . . . . ?
C8 C9 C10 C11 -1.4(2) . . . . ?
C8 C12 C13 O2 -61.3(2) . . . . ?
C8 C12 C13 C14 61.3(2) . . . . ?
C8 C12 C13 C15 -173.09(19) . . . . ?
C9 C8 C12 C11 -40.5(2) . . . . ?
C9 C8 C12 C13 -168.63(17) . . . . ?
C9 C10 C11 C12 -23.7(2) . . . . ?
C10 C11 C12 C8 39.6(2) . . . . ?
C10 C11 C12 C13 169.49(18) . . . . ?
C11 C12 C13 O2 177.00(18) . . . . ?
C11 C12 C13 C14 -60.4(3) . . . . ?
C11 C12 C13 C15 65.2(3) . . . . ?
C12 C8 C9 O4 -88.20(19) . . . . ?
C12 C8 C9 C10 25.9(2) . . . . ?
C12 C8 C9 C16 148.96(18) . . . . ?
C13 O2 C1 C2 109.3(2) . . . . ?
C13 O2 C1 C6 -73.2(2) . . . . ?
C16 C9 C10 C11 -125.5(2) . . . . ?
